data_4305541
loop_
_publ_author_name
'Ning Wang'
'Mei Wang'
'Tianbiao Liu'
'Ping Li'
'Tingting Zhang'
'Marcetta Y. Darensbourg'
'Licheng Sun'

_publ_section_title
;
CO-Migration in the Ligand Substitution Process of the Chelating
Diphosphite Diiron Complex (\m-pdt)[Fe(CO)3][Fe(CO){(EtO)2PN(Me)P(OEt)2}]
;
_journal_name_full 'Inorganic Chemistry'
_journal_page_first 6948
_journal_page_last 6955
_journal_paper_doi 10.1021/ic800525n
_journal_volume 47
_journal_year 2008
_chemical_formula_moiety 'C19 H36 Fe2 N O8 P3 S2'
_chemical_formula_sum 'C19 H36 Fe2 N O8 P3 S2'
_chemical_formula_weight 675.22
_chemical_name_systematic
; 
 ? 
;
_space_group_IT_number 14
_symmetry_cell_setting monoclinic
_symmetry_space_group_name_Hall '-P 2ybc'
_symmetry_space_group_name_H-M 'P 1 21/c 1'
_atom_sites_solution_hydrogens geom
_atom_sites_solution_primary direct
_atom_sites_solution_secondary difmap
_audit_creation_method SHELXL-97
_cell_angle_alpha 90.00
_cell_angle_beta 119.129(12)
_cell_angle_gamma 90.00
_cell_formula_units_Z 4
_cell_length_a 11.103(3)
_cell_length_b 20.547(5)
_cell_length_c 16.013(3)
_cell_measurement_reflns_used 4442
_cell_measurement_temperature 273(2)
_cell_measurement_theta_max 26.32
_cell_measurement_theta_min 2.56
_cell_volume 3191.1(14)
_computing_cell_refinement 'Bruker SMART'
_computing_data_collection 'Bruker SMART'
_computing_data_reduction 'Bruker SAINT'
_computing_molecular_graphics 'Bruker SHELXTL'
_computing_publication_material 'Bruker SHELXTL'
_computing_structure_refinement 'SHELXL-97 (Sheldrick, 1997)'
_computing_structure_solution 'SHELXS-97 (Sheldrick, 1990)'
_diffrn_ambient_temperature 273(2)
_diffrn_measured_fraction_theta_full 0.987
_diffrn_measured_fraction_theta_max 0.987
_diffrn_measurement_device_type 'CCD area detector'
_diffrn_measurement_method 'phi and omega scans'
_diffrn_radiation_monochromator graphite
_diffrn_radiation_source 'fine-focus sealed tube'
_diffrn_radiation_type MoK\a
_diffrn_radiation_wavelength 0.71073
_diffrn_reflns_av_R_equivalents 0.0292
_diffrn_reflns_av_sigmaI/netI 0.0342
_diffrn_reflns_limit_h_max 13
_diffrn_reflns_limit_h_min -11
_diffrn_reflns_limit_k_max 23
_diffrn_reflns_limit_k_min -25
_diffrn_reflns_limit_l_max 19
_diffrn_reflns_limit_l_min -19
_diffrn_reflns_number 17670
_diffrn_reflns_theta_full 26.13
_diffrn_reflns_theta_max 26.13
_diffrn_reflns_theta_min 1.76
_exptl_absorpt_coefficient_mu 1.228
_exptl_absorpt_correction_T_max 0.7913
_exptl_absorpt_correction_T_min 0.6080
_exptl_absorpt_correction_type multi-scan
_exptl_absorpt_process_details SADABS
_exptl_crystal_colour red
_exptl_crystal_density_diffrn 1.405
_exptl_crystal_density_meas ?
_exptl_crystal_density_method 'not measured'
_exptl_crystal_description block
_exptl_crystal_F_000 1400
_exptl_crystal_size_max 0.45
_exptl_crystal_size_mid 0.21
_exptl_crystal_size_min 0.20
_refine_diff_density_max 0.470
_refine_diff_density_min -0.270
_refine_diff_density_rms 0.070
_refine_ls_extinction_method none
_refine_ls_goodness_of_fit_ref 1.025
_refine_ls_hydrogen_treatment constr
_refine_ls_matrix_type full
_refine_ls_number_parameters 345
_refine_ls_number_reflns 6275
_refine_ls_number_restraints 8
_refine_ls_restrained_S_all 1.042
_refine_ls_R_factor_all 0.0697
_refine_ls_R_factor_gt 0.0481
_refine_ls_shift/su_max 0.001
_refine_ls_shift/su_mean 0.000
_refine_ls_structure_factor_coef Fsqd
_refine_ls_weighting_details 'calc w=1/[\s^2^(Fo^2^)+(0.0810P)^2^+0.0000P] where P=(Fo^2^+2Fc^2^)/3'
_refine_ls_weighting_scheme calc
_refine_ls_wR_factor_gt 0.1238
_refine_ls_wR_factor_ref 0.1379
_reflns_number_gt 4504
_reflns_number_total 6275
_reflns_threshold_expression >2sigma(I)
_cod_data_source_file ic800525n-file012_4.cif
_cod_data_source_block compound_5
_cod_depositor_comments
;
The following automatic conversions were performed:
'_symmetry_cell_setting' value 'Monoclinic' changed to 'monoclinic'
according to '/home/saulius/struct/CIF-dictionaries/cif_core.dic'
dictionary named 'cif_core.dic' version 2.4.1 from 2010-06-29.

Automatic conversion script
Id: cif_fix_enum 1527 2010-12-29 10:47:43Z saulius 

The following automatic conversions were performed:

'_exptl_crystal_density_meas' value 'none' was changed to '?' - the
value is perceived as not measured.

Automatic conversion script
Id: cif_fix_values 3008 2015-01-20 13:52:24Z robertas 
;
_cod_original_cell_volume 3191.1(13)
_cod_database_code 4305541

loop_
_symmetry_equiv_pos_as_xyz
'x, y, z'
'-x, y+1/2, -z+1/2'
'-x, -y, -z'
'x, -y-1/2, z-1/2'

loop_
_atom_site_label
_atom_site_type_symbol
_atom_site_fract_x
_atom_site_fract_y
_atom_site_fract_z
_atom_site_U_iso_or_equiv
_atom_site_adp_type
_atom_site_occupancy
_atom_site_symmetry_multiplicity
_atom_site_calc_flag
_atom_site_refinement_flags
_atom_site_disorder_assembly
_atom_site_disorder_group
Fe1 Fe -0.75708(5) 0.29557(2) -0.32639(3) 0.04911(16) Uani 1 1 d . A .
Fe2 Fe -0.86381(5) 0.18259(2) -0.35218(4) 0.05895(18) Uani 1 1 d . . .
S1 S -0.75319(12) 0.23290(5) -0.20846(7) 0.0731(3) Uani 1 1 d . A .
S2 S -0.67179(9) 0.20565(4) -0.36041(7) 0.0572(2) Uani 1 1 d . A .
P1 P -0.57520(9) 0.35721(4) -0.25025(6) 0.0502(2) Uani 1 1 d . . .
P2 P -0.73789(11) 0.47342(5) -0.35395(9) 0.0732(3) Uani 1 1 d . . .
P3 P -0.9995(4) 0.1768(2) -0.5044(2) 0.0718(9) Uani 0.550(7) 1 d P A 1
C17 C -1.1143(5) 0.1062(3) -0.5471(4) 0.1149(19) Uani 0.550(7) 1 d P A 1
H17A H -1.1709 0.1087 -0.6152 0.172 Uiso 0.550(7) 1 calc PR A 1
H17B H -1.1719 0.1057 -0.5177 0.172 Uiso 0.550(7) 1 calc PR A 1
H17C H -1.0603 0.0670 -0.5306 0.172 Uiso 0.550(7) 1 calc PR A 1
C18 C -1.1225(10) 0.2411(5) -0.5642(8) 0.137(5) Uani 0.550(7) 1 d P A 1
H18A H -1.1748 0.2315 -0.6312 0.206 Uiso 0.550(7) 1 calc PR A 1
H18B H -1.0745 0.2815 -0.5553 0.206 Uiso 0.550(7) 1 calc PR A 1
H18C H -1.1836 0.2444 -0.5378 0.206 Uiso 0.550(7) 1 calc PR A 1
C19 C -0.9460(9) 0.1875(5) -0.5908(5) 0.193(4) Uani 0.550(7) 1 d P A 1
H19A H -1.0241 0.1835 -0.6536 0.290 Uiso 0.550(7) 1 calc PR A 1
H19B H -0.8788 0.1550 -0.5821 0.290 Uiso 0.550(7) 1 calc PR A 1
H19C H -0.9059 0.2300 -0.5837 0.290 Uiso 0.550(7) 1 calc PR A 1
P3A P -0.9538(5) 0.1477(3) -0.5101(2) 0.0704(11) Uani 0.450(7) 1 d PU A 2
C17A C -1.1143(5) 0.1062(3) -0.5471(4) 0.1149(19) Uani 0.450(7) 1 d P A 2
H17D H -1.1492 0.0903 -0.6111 0.172 Uiso 0.450(7) 1 calc PR A 2
H17E H -1.1797 0.1358 -0.5450 0.172 Uiso 0.450(7) 1 calc PR A 2
H17F H -1.0997 0.0703 -0.5048 0.172 Uiso 0.450(7) 1 calc PR A 2
C18A C -0.8513(14) 0.0901(7) -0.5308(9) 0.131(6) Uani 0.450(7) 1 d P A 2
H18D H -0.8965 0.0785 -0.5973 0.196 Uiso 0.450(7) 1 calc PR A 2
H18E H -0.8393 0.0518 -0.4931 0.196 Uiso 0.450(7) 1 calc PR A 2
H18F H -0.7628 0.1088 -0.5131 0.196 Uiso 0.450(7) 1 calc PR A 2
C19A C -0.9460(9) 0.1875(5) -0.5908(5) 0.193(4) Uani 0.450(7) 1 d PU A 2
H19D H -0.9914 0.1638 -0.6498 0.290 Uiso 0.450(7) 1 calc PR A 2
H19E H -0.8511 0.1943 -0.5736 0.290 Uiso 0.450(7) 1 calc PR A 2
H19F H -0.9906 0.2288 -0.5984 0.290 Uiso 0.450(7) 1 calc PR A 2
O1 O -0.8354(4) 0.34405(15) -0.5173(2) 0.0991(11) Uani 1 1 d . A .
O2 O -0.9711(4) 0.37114(16) -0.3149(3) 0.1041(11) Uani 1 1 d . A .
O3 O -0.8572(5) 0.04451(16) -0.3128(3) 0.1352(15) Uani 1 1 d . . .
O4 O -1.1209(5) 0.2157(3) -0.3604(6) 0.255(4) Uani 1 1 d . . .
O5 O -0.4399(2) 0.33787(11) -0.25836(16) 0.0580(6) Uani 1 1 d . A .
O6 O -0.4917(3) 0.35534(12) -0.13517(16) 0.0633(6) Uani 1 1 d . A .
O7 O -0.6779(4) 0.5062(2) -0.4180(3) 0.1395(17) Uani 1 1 d . A .
O8 O -0.7283(4) 0.53517(18) -0.2898(3) 0.1441(18) Uani 1 1 d . A .
N1 N -0.5898(3) 0.43770(13) -0.2732(2) 0.0622(8) Uani 1 1 d . A .
C1 C -0.8057(4) 0.32530(17) -0.4422(3) 0.0653(10) Uani 1 1 d . . .
C2 C -0.8864(4) 0.34223(19) -0.3198(3) 0.0678(10) Uani 1 1 d . . .
C3 C -0.8576(5) 0.0994(2) -0.3260(3) 0.0811(12) Uani 1 1 d . A .
C4 C -1.0189(6) 0.2025(3) -0.3577(6) 0.137(3) Uani 1 1 d . A .
C5 C -0.5849(6) 0.1972(2) -0.1306(3) 0.0994(16) Uani 1 1 d . . .
H5A H -0.5185 0.2322 -0.1027 0.119 Uiso 1 1 calc R A .
H5B H -0.5894 0.1751 -0.0786 0.119 Uiso 1 1 calc R . .
C6 C -0.5322(6) 0.1505(3) -0.1755(4) 0.114(2) Uani 1 1 d . A .
H6A H -0.5947 0.1137 -0.1986 0.136 Uiso 1 1 calc R . .
H6B H -0.4437 0.1344 -0.1264 0.136 Uiso 1 1 calc R . .
C7 C -0.5142(4) 0.1753(2) -0.2562(3) 0.0831(13) Uani 1 1 d . . .
H7A H -0.4763 0.1406 -0.2773 0.100 Uiso 1 1 calc R A .
H7B H -0.4470 0.2103 -0.2324 0.100 Uiso 1 1 calc R . .
C8 C -0.4631(4) 0.47802(19) -0.2239(3) 0.0851(13) Uani 1 1 d . . .
H8A H -0.4853 0.5226 -0.2432 0.128 Uiso 1 1 calc R A .
H8B H -0.3959 0.4628 -0.2405 0.128 Uiso 1 1 calc R . .
H8C H -0.4264 0.4747 -0.1560 0.128 Uiso 1 1 calc R . .
C9 C -0.4518(4) 0.3385(2) -0.3526(3) 0.0778(11) Uani 1 1 d . . .
H9A H -0.4806 0.3813 -0.3810 0.093 Uiso 1 1 calc R A .
H9B H -0.5209 0.3072 -0.3935 0.093 Uiso 1 1 calc R . .
C10 C -0.3181(6) 0.3219(3) -0.3448(4) 0.133(2) Uani 1 1 d . A .
H10A H -0.3259 0.3225 -0.4072 0.200 Uiso 1 1 calc R . .
H10B H -0.2907 0.2793 -0.3176 0.200 Uiso 1 1 calc R . .
H10C H -0.2502 0.3531 -0.3046 0.200 Uiso 1 1 calc R . .
C11 C -0.5608(5) 0.3777(3) -0.0838(3) 0.0921(14) Uani 1 1 d . . .
H11A H -0.6074 0.4185 -0.1107 0.110 Uiso 1 1 calc R A .
H11B H -0.6294 0.3460 -0.0899 0.110 Uiso 1 1 calc R . .
C12 C -0.4609(8) 0.3864(4) 0.0158(4) 0.165(3) Uani 1 1 d . A .
H12A H -0.5068 0.4011 0.0500 0.248 Uiso 1 1 calc R . .
H12B H -0.3939 0.4182 0.0215 0.248 Uiso 1 1 calc R . .
H12C H -0.4155 0.3458 0.0421 0.248 Uiso 1 1 calc R . .
C13 C -0.7662(7) 0.5234(3) -0.5127(4) 0.137(3) Uani 1 1 d . . .
H13A H -0.7770 0.5703 -0.5166 0.165 Uiso 1 1 calc R A .
H13B H -0.8561 0.5044 -0.5324 0.165 Uiso 1 1 calc R . .
C14 C -0.7212(11) 0.5034(5) -0.5764(7) 0.220(5) Uani 1 1 d . A .
H14A H -0.7864 0.5172 -0.6399 0.331 Uiso 1 1 calc R . .
H14B H -0.7134 0.4568 -0.5748 0.331 Uiso 1 1 calc R . .
H14C H -0.6329 0.5225 -0.5581 0.331 Uiso 1 1 calc R . .
C15 C -0.8503(10) 0.5728(7) -0.3173(10) 0.194(5) Uani 1 1 d D . .
C16 C -0.8687(16) 0.6139(10) -0.2756(11) 0.135(9) Uani 0.423(18) 1 d PD A 1
H16A H -0.9647 0.6253 -0.3076 0.203 Uiso 0.423(18) 1 calc PR A 1
H16B H -0.8150 0.6513 -0.2727 0.203 Uiso 0.423(18) 1 calc PR A 1
H16C H -0.8418 0.5993 -0.2120 0.203 Uiso 0.423(18) 1 calc PR A 1
C16A C -0.887(2) 0.5495(10) -0.2561(13) 0.190(9) Uani 0.577(18) 1 d PD A 2
H16D H -0.9693 0.5709 -0.2655 0.285 Uiso 0.577(18) 1 calc PR A 2
H16E H -0.8142 0.5571 -0.1920 0.285 Uiso 0.577(18) 1 calc PR A 2
H16F H -0.9034 0.5036 -0.2663 0.285 Uiso 0.577(18) 1 calc PR A 2

loop_
_atom_site_aniso_label
_atom_site_aniso_U_11
_atom_site_aniso_U_22
_atom_site_aniso_U_33
_atom_site_aniso_U_23
_atom_site_aniso_U_13
_atom_site_aniso_U_12
Fe1 0.0461(3) 0.0447(3) 0.0535(3) 0.00405(19) 0.0219(2) 0.0034(2)
Fe2 0.0547(3) 0.0502(3) 0.0746(4) 0.0047(2) 0.0335(3) -0.0015(2)
S1 0.1059(8) 0.0577(6) 0.0675(6) 0.0074(4) 0.0515(6) 0.0079(5)
S2 0.0492(5) 0.0543(5) 0.0674(6) -0.0077(4) 0.0277(5) -0.0001(4)
P1 0.0454(5) 0.0482(5) 0.0516(5) 0.0006(4) 0.0194(4) 0.0048(4)
P2 0.0531(6) 0.0496(5) 0.0927(8) 0.0081(5) 0.0164(6) 0.0028(4)
P3 0.0527(15) 0.077(2) 0.0736(14) -0.0071(13) 0.0213(11) -0.0159(14)
C17 0.083(4) 0.109(4) 0.130(5) -0.029(3) 0.034(3) -0.042(3)
C18 0.098(7) 0.096(7) 0.117(8) 0.022(6) -0.026(6) -0.015(6)
C19 0.199(8) 0.301(10) 0.099(5) -0.074(5) 0.088(5) -0.130(7)
P3A 0.061(2) 0.074(2) 0.0726(17) -0.0133(15) 0.0292(15) -0.0204(18)
C17A 0.083(4) 0.109(4) 0.130(5) -0.029(3) 0.034(3) -0.042(3)
C18A 0.113(10) 0.176(14) 0.125(10) -0.082(10) 0.075(9) -0.038(9)
C19A 0.199(8) 0.301(10) 0.099(5) -0.074(5) 0.088(5) -0.130(7)
O1 0.126(3) 0.093(2) 0.0548(17) 0.0154(15) 0.0250(18) -0.012(2)
O2 0.086(2) 0.089(2) 0.163(3) 0.023(2) 0.080(2) 0.0292(18)
O3 0.164(4) 0.057(2) 0.153(3) 0.017(2) 0.053(3) -0.005(2)
O4 0.108(4) 0.169(5) 0.523(12) -0.136(6) 0.182(6) -0.031(3)
O5 0.0481(14) 0.0646(14) 0.0580(14) -0.0006(11) 0.0231(12) 0.0047(11)
O6 0.0613(16) 0.0698(15) 0.0507(14) -0.0030(11) 0.0210(12) 0.0082(12)
O7 0.098(3) 0.169(4) 0.097(2) 0.057(2) 0.005(2) -0.047(3)
O8 0.070(2) 0.091(2) 0.223(5) -0.059(3) 0.033(3) 0.0152(19)
N1 0.0490(17) 0.0472(16) 0.0742(19) 0.0042(14) 0.0173(15) 0.0007(13)
C1 0.062(2) 0.054(2) 0.066(3) 0.0008(18) 0.020(2) -0.0052(18)
C2 0.059(2) 0.059(2) 0.090(3) 0.012(2) 0.040(2) 0.0097(19)
C3 0.093(3) 0.064(3) 0.083(3) 0.003(2) 0.040(3) -0.003(2)
C4 0.086(4) 0.081(4) 0.262(9) -0.047(4) 0.100(5) -0.020(3)
C5 0.129(4) 0.077(3) 0.062(3) 0.018(2) 0.022(3) 0.019(3)
C6 0.109(4) 0.085(3) 0.094(4) 0.013(3) 0.008(3) 0.037(3)
C7 0.060(3) 0.061(2) 0.107(4) 0.005(2) 0.023(3) 0.017(2)
C8 0.060(3) 0.060(2) 0.102(3) 0.001(2) 0.014(2) -0.008(2)
C9 0.065(3) 0.099(3) 0.074(3) -0.001(2) 0.036(2) -0.002(2)
C10 0.093(4) 0.224(8) 0.107(4) 0.007(4) 0.068(4) 0.037(4)
C11 0.096(4) 0.110(4) 0.075(3) -0.021(3) 0.045(3) 0.003(3)
C12 0.161(7) 0.255(9) 0.090(4) -0.054(5) 0.069(4) -0.014(6)
C13 0.127(5) 0.141(5) 0.096(4) 0.035(4) 0.016(4) -0.027(4)
C14 0.240(12) 0.264(12) 0.161(8) 0.023(8) 0.100(8) -0.016(9)
C15 0.125(6) 0.157(9) 0.294(14) -0.041(10) 0.097(8) 0.035(6)
C16 0.097(11) 0.146(17) 0.147(13) -0.011(11) 0.047(9) 0.075(11)
C16A 0.206(19) 0.128(15) 0.198(17) -0.055(12) 0.070(14) -0.034(12)

loop_
_atom_type_symbol
_atom_type_description
_atom_type_scat_dispersion_real
_atom_type_scat_dispersion_imag
_atom_type_scat_source
C C 0.0033 0.0016 'International Tables Vol C Tables 4.2.6.8 and 6.1.1.4'
H H 0.0000 0.0000 'International Tables Vol C Tables 4.2.6.8 and 6.1.1.4'
Fe Fe 0.3463 0.8444 'International Tables Vol C Tables 4.2.6.8 and 6.1.1.4'
N N 0.0061 0.0033 'International Tables Vol C Tables 4.2.6.8 and 6.1.1.4'
O O 0.0106 0.0060 'International Tables Vol C Tables 4.2.6.8 and 6.1.1.4'
P P 0.1023 0.0942 'International Tables Vol C Tables 4.2.6.8 and 6.1.1.4'
S S 0.1246 0.1234 'International Tables Vol C Tables 4.2.6.8 and 6.1.1.4'

loop_
_geom_angle_atom_site_label_1
_geom_angle_atom_site_label_2
_geom_angle_atom_site_label_3
_geom_angle
_geom_angle_site_symmetry_1
_geom_angle_site_symmetry_3
_geom_angle_publ_flag
C1 Fe1 C2 91.90(18) . . ?
C1 Fe1 P1 96.44(12) . . ?
C2 Fe1 P1 102.05(14) . . ?
C1 Fe1 S2 88.83(13) . . ?
C2 Fe1 S2 154.60(13) . . ?
P1 Fe1 S2 103.09(4) . . ?
C1 Fe1 S1 160.24(13) . . ?
C2 Fe1 S1 86.85(13) . . ?
P1 Fe1 S1 103.10(4) . . ?
S2 Fe1 S1 84.04(4) . . ?
C1 Fe1 Fe2 105.33(12) . . ?
C2 Fe1 Fe2 100.15(13) . . ?
P1 Fe1 Fe2 148.18(3) . . ?
S2 Fe1 Fe2 55.41(3) . . ?
S1 Fe1 Fe2 55.70(3) . . ?
C4 Fe2 C3 99.5(2) . . ?
C4 Fe2 P3 79.9(3) . . ?
C3 Fe2 P3 98.12(19) . . ?
C4 Fe2 S2 153.6(2) . . ?
C3 Fe2 S2 106.95(16) . . ?
P3 Fe2 S2 96.09(10) . . ?
C4 Fe2 S1 88.7(2) . . ?
C3 Fe2 S1 105.27(15) . . ?
P3 Fe2 S1 155.41(14) . . ?
S2 Fe2 S1 84.42(4) . . ?
C4 Fe2 P3A 97.3(3) . . ?
C3 Fe2 P3A 84.63(19) . . ?
P3 Fe2 P3A 20.49(8) . . ?
S2 Fe2 P3A 85.36(11) . . ?
S1 Fe2 P3A 167.48(8) . . ?
C4 Fe2 Fe1 99.55(17) . . ?
C3 Fe2 Fe1 152.72(16) . . ?
P3 Fe2 Fe1 104.33(9) . . ?
S2 Fe2 Fe1 55.82(3) . . ?
S1 Fe2 Fe1 55.90(3) . . ?
P3A Fe2 Fe1 112.04(9) . . ?
C5 S1 Fe2 112.36(16) . . ?
C5 S1 Fe1 113.35(18) . . ?
Fe2 S1 Fe1 68.39(3) . . ?
C7 S2 Fe2 112.62(16) . . ?
C7 S2 Fe1 112.50(15) . . ?
Fe2 S2 Fe1 68.77(3) . . ?
O6 P1 O5 92.66(13) . . ?
O6 P1 N1 102.36(14) . . ?
O5 P1 N1 102.58(14) . . ?
O6 P1 Fe1 119.04(11) . . ?
O5 P1 Fe1 117.04(9) . . ?
N1 P1 Fe1 118.87(11) . . ?
O8 P2 O7 99.1(2) . . ?
O8 P2 N1 96.75(18) . . ?
O7 P2 N1 96.79(19) . . ?
C19 P3 C18 87.1(6) . . ?
C19 P3 C17 104.2(3) . . ?
C18 P3 C17 99.9(4) . . ?
C19 P3 Fe2 124.2(3) . . ?
C18 P3 Fe2 119.5(4) . . ?
C17 P3 Fe2 116.2(2) . . ?
P3 C17 H17A 109.5 . . ?
P3 C17 H17B 109.5 . . ?
H17A C17 H17B 109.5 . . ?
P3 C17 H17C 109.5 . . ?
H17A C17 H17C 109.5 . . ?
H17B C17 H17C 109.5 . . ?
P3 C18 H18A 109.5 . . ?
P3 C18 H18B 109.5 . . ?
H18A C18 H18B 109.5 . . ?
P3 C18 H18C 109.5 . . ?
H18A C18 H18C 109.5 . . ?
H18B C18 H18C 109.5 . . ?
P3 C19 H19A 109.5 . . ?
P3 C19 H19B 109.5 . . ?
H19A C19 H19B 109.5 . . ?
P3 C19 H19C 109.5 . . ?
H19A C19 H19C 109.5 . . ?
H19B C19 H19C 109.5 . . ?
C18A P3A Fe2 115.5(5) . . ?
P3A C18A H18D 109.5 . . ?
P3A C18A H18E 109.5 . . ?
H18D C18A H18E 109.5 . . ?
P3A C18A H18F 109.5 . . ?
H18D C18A H18F 109.5 . . ?
H18E C18A H18F 109.5 . . ?
C9 O5 P1 117.6(2) . . ?
C11 O6 P1 118.3(3) . . ?
C13 O7 P2 120.4(4) . . ?
C15 O8 P2 118.2(5) . . ?
C8 N1 P1 117.8(2) . . ?
C8 N1 P2 118.9(2) . . ?
P1 N1 P2 123.28(17) . . ?
O1 C1 Fe1 178.9(4) . . ?
O2 C2 Fe1 178.4(4) . . ?
O3 C3 Fe2 177.1(5) . . ?
O4 C4 Fe2 179.3(8) . . ?
C6 C5 S1 116.4(3) . . ?
C6 C5 H5A 108.2 . . ?
S1 C5 H5A 108.2 . . ?
C6 C5 H5B 108.2 . . ?
S1 C5 H5B 108.2 . . ?
H5A C5 H5B 107.3 . . ?
C5 C6 C7 116.9(4) . . ?
C5 C6 H6A 108.1 . . ?
C7 C6 H6A 108.1 . . ?
C5 C6 H6B 108.1 . . ?
C7 C6 H6B 108.1 . . ?
H6A C6 H6B 107.3 . . ?
C6 C7 S2 115.7(3) . . ?
C6 C7 H7A 108.4 . . ?
S2 C7 H7A 108.4 . . ?
C6 C7 H7B 108.4 . . ?
S2 C7 H7B 108.4 . . ?
H7A C7 H7B 107.4 . . ?
N1 C8 H8A 109.5 . . ?
N1 C8 H8B 109.5 . . ?
H8A C8 H8B 109.5 . . ?
N1 C8 H8C 109.5 . . ?
H8A C8 H8C 109.5 . . ?
H8B C8 H8C 109.5 . . ?
O5 C9 C10 109.5(4) . . ?
O5 C9 H9A 109.8 . . ?
C10 C9 H9A 109.8 . . ?
O5 C9 H9B 109.8 . . ?
C10 C9 H9B 109.8 . . ?
H9A C9 H9B 108.2 . . ?
C9 C10 H10A 109.5 . . ?
C9 C10 H10B 109.5 . . ?
H10A C10 H10B 109.5 . . ?
C9 C10 H10C 109.5 . . ?
H10A C10 H10C 109.5 . . ?
H10B C10 H10C 109.5 . . ?
C12 C11 O6 109.4(5) . . ?
C12 C11 H11A 109.8 . . ?
O6 C11 H11A 109.8 . . ?
C12 C11 H11B 109.8 . . ?
O6 C11 H11B 109.8 . . ?
H11A C11 H11B 108.2 . . ?
C11 C12 H12A 109.5 . . ?
C11 C12 H12B 109.5 . . ?
H12A C12 H12B 109.5 . . ?
C11 C12 H12C 109.5 . . ?
H12A C12 H12C 109.5 . . ?
H12B C12 H12C 109.5 . . ?
O7 C13 C14 114.1(8) . . ?
O7 C13 H13A 108.7 . . ?
C14 C13 H13A 108.7 . . ?
O7 C13 H13B 108.7 . . ?
C14 C13 H13B 108.7 . . ?
H13A C13 H13B 107.6 . . ?
C13 C14 H14A 109.5 . . ?
C13 C14 H14B 109.5 . . ?
H14A C14 H14B 109.5 . . ?
C13 C14 H14C 109.5 . . ?
H14A C14 H14C 109.5 . . ?
H14B C14 H14C 109.5 . . ?
C16 C15 C16A 68.3(13) . . ?
C16 C15 O8 128.7(12) . . ?
C16A C15 O8 99.3(15) . . ?
C15 C16 H16A 109.5 . . ?
C15 C16 H16B 109.5 . . ?
H16A C16 H16B 109.5 . . ?
C15 C16 H16C 109.5 . . ?
H16A C16 H16C 109.5 . . ?
H16B C16 H16C 109.5 . . ?
C15 C16A H16D 109.5 . . ?
C15 C16A H16E 109.5 . . ?
H16D C16A H16E 109.5 . . ?
C15 C16A H16F 109.5 . . ?
H16D C16A H16F 109.5 . . ?
H16E C16A H16F 109.5 . . ?

loop_
_geom_bond_atom_site_label_1
_geom_bond_atom_site_label_2
_geom_bond_distance
_geom_bond_site_symmetry_2
_geom_bond_publ_flag
Fe1 C1 1.768(4) . ?
Fe1 C2 1.772(4) . ?
Fe1 P1 2.1844(11) . ?
Fe1 S2 2.2604(10) . ?
Fe1 S1 2.2686(11) . ?
Fe1 Fe2 2.5470(8) . ?
Fe2 C4 1.730(6) . ?
Fe2 C3 1.754(4) . ?
Fe2 P3 2.156(3) . ?
Fe2 S2 2.2495(12) . ?
Fe2 S1 2.2632(12) . ?
Fe2 P3A 2.334(4) . ?
S1 C5 1.821(5) . ?
S2 C7 1.842(4) . ?
P1 O6 1.611(2) . ?
P1 O5 1.619(2) . ?
P1 N1 1.685(3) . ?
P2 O8 1.604(4) . ?
P2 O7 1.617(4) . ?
P2 N1 1.686(3) . ?
P3 C19 1.765(7) . ?
P3 C18 1.803(10) . ?
P3 C17 1.830(6) . ?
C17 H17A 0.9600 . ?
C17 H17B 0.9600 . ?
C17 H17C 0.9600 . ?
C18 H18A 0.9600 . ?
C18 H18B 0.9600 . ?
C18 H18C 0.9600 . ?
C19 H19A 0.9600 . ?
C19 H19B 0.9600 . ?
C19 H19C 0.9600 . ?
P3A C18A 1.782(14) . ?
C18A H18D 0.9600 . ?
C18A H18E 0.9600 . ?
C18A H18F 0.9600 . ?
O1 C1 1.148(4) . ?
O2 C2 1.146(4) . ?
O3 C3 1.146(5) . ?
O4 C4 1.144(6) . ?
O5 C9 1.450(4) . ?
O6 C11 1.445(5) . ?
O7 C13 1.392(6) . ?
O8 C15 1.429(10) . ?
N1 C8 1.485(5) . ?
C5 C6 1.480(7) . ?
C5 H5A 0.9700 . ?
C5 H5B 0.9700 . ?
C6 C7 1.488(7) . ?
C6 H6A 0.9700 . ?
C6 H6B 0.9700 . ?
C7 H7A 0.9700 . ?
C7 H7B 0.9700 . ?
C8 H8A 0.9600 . ?
C8 H8B 0.9600 . ?
C8 H8C 0.9600 . ?
C9 C10 1.468(6) . ?
C9 H9A 0.9700 . ?
C9 H9B 0.9700 . ?
C10 H10A 0.9600 . ?
C10 H10B 0.9600 . ?
C10 H10C 0.9600 . ?
C11 C12 1.444(7) . ?
C11 H11A 0.9700 . ?
C11 H11B 0.9700 . ?
C12 H12A 0.9600 . ?
C12 H12B 0.9600 . ?
C12 H12C 0.9600 . ?
C13 C14 1.399(10) . ?
C13 H13A 0.9700 . ?
C13 H13B 0.9700 . ?
C14 H14A 0.9600 . ?
C14 H14B 0.9600 . ?
C14 H14C 0.9600 . ?
C15 C16 1.155(17) . ?
C15 C16A 1.319(19) . ?
C16 H16A 0.9600 . ?
C16 H16B 0.9600 . ?
C16 H16C 0.9600 . ?
C16A H16D 0.9600 . ?
C16A H16E 0.9600 . ?
C16A H16F 0.9600 . ?
